data_7214586
loop_
_publ_author_name
'Yang, Li-Rong'
'Zhang, Huai-Min'
'You, Qian-qian'
'Wu, Lan-Zhi'
'Liu, Liu'
'Song, Shuang'

_publ_section_title
;
 Coordination polymers based on
 3,3&#x2032;,4,4&#x2032;-benzophenone-tetracarboxylate and N-containing
 pillars: syntheses, structure, characterization and properties
;
_journal_issue 37
_journal_name_full CrystEngComm
_journal_page_first 7505
_journal_paper_doi 10.1039/c3ce40456k
_journal_volume 15
_journal_year 2013
_chemical_formula_moiety 'C27 H15 N2 O10 Zn2'
_chemical_formula_sum 'C27 H15 N2 O10 Zn2'
_chemical_formula_weight 658.15
_chemical_name_systematic
;
?
;
_space_group_IT_number 14
_symmetry_cell_setting monoclinic
_symmetry_space_group_name_Hall '-P 2yn'
_symmetry_space_group_name_H-M 'P 1 21/n 1'
_atom_sites_solution_hydrogens geom
_atom_sites_solution_primary direct
_atom_sites_solution_secondary difmap
_audit_creation_method SHELXL-97
_cell_angle_alpha 90.00
_cell_angle_beta 95.4910(10)
_cell_angle_gamma 90.00
_cell_formula_units_Z 4
_cell_length_a 11.0612(16)
_cell_length_b 15.0262(17)
_cell_length_c 16.7833(16)
_cell_measurement_reflns_used 1112
_cell_measurement_temperature 296(2)
_cell_measurement_theta_max 17.47
_cell_measurement_theta_min 2.29
_cell_volume 2776.7(6)
_computing_cell_refinement 'APEX 2'
_computing_data_collection 'APEX 2 (Bruker, 2009)'
_computing_data_reduction 'SAINT (Bruker, 2009)'
_computing_molecular_graphics 'SHELXTL (Bruker, 2009)'
_computing_publication_material SHELXTL
_computing_structure_refinement 'SHELXL-97 (Sheldrick, 2008)'
_computing_structure_solution 'SHELXS-97 (Sheldrick, 2008)'
_diffrn_ambient_temperature 296(2)
_diffrn_measured_fraction_theta_full 0.999
_diffrn_measured_fraction_theta_max 0.999
_diffrn_measurement_device_type 'Bruker Smart APEX II CCD area detector'
_diffrn_measurement_method '\f and \w scans'
_diffrn_radiation_monochromator graphite
_diffrn_radiation_source 'fine-focus sealed tube'
_diffrn_radiation_type MoK\a
_diffrn_radiation_wavelength 0.71073
_diffrn_reflns_av_R_equivalents 0.0249
_diffrn_reflns_av_sigmaI/netI 0.0321
_diffrn_reflns_limit_h_max 12
_diffrn_reflns_limit_h_min -13
_diffrn_reflns_limit_k_max 17
_diffrn_reflns_limit_k_min -17
_diffrn_reflns_limit_l_max 14
_diffrn_reflns_limit_l_min -19
_diffrn_reflns_number 13898
_diffrn_reflns_theta_full 25.00
_diffrn_reflns_theta_max 25.00
_diffrn_reflns_theta_min 1.82
_exptl_absorpt_coefficient_mu 1.787
_exptl_absorpt_correction_T_max 0.6346
_exptl_absorpt_correction_T_min 0.5207
_exptl_absorpt_correction_type multi-scan
_exptl_absorpt_process_details 'SADABS (Bruker, 2009)'
_exptl_crystal_colour colourless
_exptl_crystal_density_diffrn 1.574
_exptl_crystal_density_method 'not measured'
_exptl_crystal_description block
_exptl_crystal_F_000 1324
_exptl_crystal_size_max 0.42
_exptl_crystal_size_mid 0.36
_exptl_crystal_size_min 0.28
_refine_diff_density_max 0.677
_refine_diff_density_min -0.350
_refine_diff_density_rms 0.063
_refine_ls_extinction_method none
_refine_ls_goodness_of_fit_ref 1.039
_refine_ls_hydrogen_treatment constr
_refine_ls_matrix_type full
_refine_ls_number_parameters 371
_refine_ls_number_reflns 4884
_refine_ls_number_restraints 0
_refine_ls_restrained_S_all 1.039
_refine_ls_R_factor_all 0.0397
_refine_ls_R_factor_gt 0.0317
_refine_ls_shift/su_max 0.001
_refine_ls_shift/su_mean 0.000
_refine_ls_structure_factor_coef Fsqd
_refine_ls_weighting_details 'calc w=1/[\s^2^(Fo^2^)+(0.0468P)^2^+1.0093P] where P=(Fo^2^+2Fc^2^)/3'
_refine_ls_weighting_scheme calc
_refine_ls_wR_factor_gt 0.0816
_refine_ls_wR_factor_ref 0.0846
_reflns_number_gt 4043
_reflns_number_total 4884
_reflns_threshold_expression >2sigma(I)
_cod_data_source_file c3ce40456k.txt
_cod_data_source_block 3473-sr
_cod_original_sg_symbol_H-M 'P 21/n'
_cod_database_code 7214586

loop_
_symmetry_equiv_pos_as_xyz
'x, y, z'
'-x+1/2, y+1/2, -z+1/2'
'-x, -y, -z'
'x-1/2, -y-1/2, z-1/2'

loop_
_atom_site_label
_atom_site_type_symbol
_atom_site_fract_x
_atom_site_fract_y
_atom_site_fract_z
_atom_site_U_iso_or_equiv
_atom_site_adp_type
_atom_site_occupancy
_atom_site_symmetry_multiplicity
_atom_site_calc_flag
_atom_site_refinement_flags
N2 N 0.4514(2) -0.03049(14) 0.30477(13) 0.0310(5) Uani 1 1 d .
C27 C 0.5682(3) -0.0234(2) 0.2931(2) 0.0441(8) Uani 1 1 d .
H27 H 0.6227 -0.0644 0.3176 0.053 Uiso 1 1 calc R
O4 O 1.25950(18) 0.50863(12) -0.03383(11) 0.0350(5) Uani 1 1 d .
C8 C 1.2265(2) 0.43932(17) -0.00174(16) 0.0273(6) Uani 1 1 d .
Zn1 Zn 0.72073(3) 0.383712(19) -0.034358(18) 0.02593(10) Uani 1 1 d .
Zn2 Zn 1.11418(3) 0.36344(2) 0.135395(19) 0.03164(11) Uani 1 1 d .
O6 O 0.58570(17) 0.40630(13) -0.11611(12) 0.0361(5) Uani 1 1 d .
O2 O 0.98251(19) 0.38272(15) 0.03914(12) 0.0470(6) Uani 1 1 d .
N1 N 0.6583(2) 0.29433(14) 0.04353(14) 0.0302(5) Uani 1 1 d .
O5 O 1.2022(2) 0.14052(13) -0.27782(13) 0.0450(5) Uani 1 1 d .
O3 O 1.2274(2) 0.43080(14) 0.07266(12) 0.0443(5) Uani 1 1 d .
O11 O 1.25938(19) 0.33253(14) 0.22874(13) 0.0447(5) Uani 1 1 d .
H11 H 1.2468 0.2837 0.2481 0.067 Uiso 1 1 calc R
O1 O 0.87289(17) 0.33856(13) -0.06936(12) 0.0369(5) Uani 1 1 d .
C1 C 0.9728(2) 0.34954(17) -0.02838(16) 0.0269(6) Uani 1 1 d .
C14 C 0.6008(2) 0.37952(17) -0.18651(18) 0.0304(6) Uani 1 1 d .
C25 C 0.5341(3) 0.10421(17) 0.20813(16) 0.0298(6) Uani 1 1 d .
C2 C 1.0838(2) 0.31859(16) -0.06684(15) 0.0236(5) Uani 1 1 d .
C7 C 1.1959(2) 0.36192(16) -0.05696(16) 0.0266(6) Uani 1 1 d .
C4 C 1.1650(3) 0.21564(17) -0.15979(16) 0.0299(6) Uani 1 1 d .
C11 C 0.4179(3) 0.55844(17) -0.30329(17) 0.0303(6) Uani 1 1 d .
O7 O 0.6744(2) 0.32212(14) -0.20196(13) 0.0453(5) Uani 1 1 d .
C20 C 0.5770(3) 0.17162(17) 0.15218(17) 0.0301(6) Uani 1 1 d .
C21 C 0.6950(3) 0.1711(2) 0.1315(2) 0.0429(8) Uani 1 1 d .
H21 H 0.7499 0.1290 0.1537 0.051 Uiso 1 1 calc R
C5 C 1.2737(3) 0.26286(18) -0.15297(18) 0.0344(7) Uani 1 1 d .
H5 H 1.3364 0.2458 -0.1828 0.041 Uiso 1 1 calc R
O8 O 1.0125(2) 0.26172(14) 0.17523(17) 0.0633(8) Uani 1 1 d .
C15 C 0.5224(3) 0.39476(17) -0.33255(18) 0.0319(6) Uani 1 1 d .
C6 C 1.2886(2) 0.33490(18) -0.10198(17) 0.0317(6) Uani 1 1 d .
H6 H 1.3618 0.3659 -0.0976 0.038 Uiso 1 1 calc R
C3 C 1.0697(2) 0.24521(17) -0.11820(16) 0.0292(6) Uani 1 1 d .
H3 H 0.9955 0.2157 -0.1246 0.035 Uiso 1 1 calc R
C10 C 0.4199(3) 0.52823(18) -0.38083(17) 0.0351(7) Uani 1 1 d .
H10 H 0.3886 0.5635 -0.4234 0.042 Uiso 1 1 calc R
C23 C 0.3774(3) 0.0321(2) 0.2715(2) 0.0442(8) Uani 1 1 d .
H23 H 0.2960 0.0302 0.2812 0.053 Uiso 1 1 calc R
C13 C 0.5272(3) 0.42695(17) -0.25427(17) 0.0302(6) Uani 1 1 d .
C12 C 0.4733(3) 0.50717(18) -0.24000(17) 0.0326(6) Uani 1 1 d .
H12 H 0.4736 0.5277 -0.1877 0.039 Uiso 1 1 calc R
C9 C 1.1520(3) 0.13944(17) -0.21654(17) 0.0318(6) Uani 1 1 d .
C19 C 0.5012(3) 0.2366(2) 0.11712(19) 0.0422(8) Uani 1 1 d .
H19 H 0.4211 0.2404 0.1293 0.051 Uiso 1 1 calc R
C24 C 0.4144(3) 0.0992(2) 0.2238(2) 0.0462(8) Uani 1 1 d .
H24 H 0.3587 0.1411 0.2022 0.055 Uiso 1 1 calc R
C26 C 0.6116(3) 0.0421(2) 0.24633(19) 0.0455(8) Uani 1 1 d .
H26 H 0.6943 0.0448 0.2403 0.055 Uiso 1 1 calc R
C16 C 0.4681(3) 0.44593(19) -0.39529(18) 0.0363(7) Uani 1 1 d .
H16 H 0.4644 0.4244 -0.4474 0.044 Uiso 1 1 calc R
C22 C 0.7315(3) 0.2330(2) 0.0782(2) 0.0418(8) Uani 1 1 d .
H22 H 0.8117 0.2316 0.0659 0.050 Uiso 1 1 calc R
C18 C 0.5445(3) 0.2958(2) 0.06408(19) 0.0402(7) Uani 1 1 d .
H18 H 0.4919 0.3391 0.0414 0.048 Uiso 1 1 calc R
C17 C 1.0688(3) 0.1963(2) 0.1477(2) 0.0476(9) Uani 1 1 d .
O9 O 1.1523(3) 0.20431(18) 0.10569(16) 0.0713(8) Uani 1 1 d .

loop_
_atom_site_aniso_label
_atom_site_aniso_U_11
_atom_site_aniso_U_22
_atom_site_aniso_U_33
_atom_site_aniso_U_23
_atom_site_aniso_U_13
_atom_site_aniso_U_12
N2 0.0376(14) 0.0278(12) 0.0286(12) 0.0007(10) 0.0081(10) 0.0010(10)
C27 0.0391(18) 0.0437(18) 0.0492(19) 0.0203(16) 0.0031(15) 0.0050(14)
O4 0.0478(12) 0.0243(10) 0.0333(11) -0.0034(8) 0.0057(9) -0.0093(9)
C8 0.0264(14) 0.0276(14) 0.0287(15) -0.0033(12) 0.0072(12) -0.0034(11)
Zn1 0.02806(18) 0.02406(17) 0.02587(18) 0.00044(13) 0.00361(13) -0.00296(12)
Zn2 0.0375(2) 0.02990(18) 0.02823(19) -0.00467(14) 0.00668(14) -0.00232(14)
O6 0.0333(11) 0.0416(11) 0.0325(11) 0.0035(9) -0.0022(9) -0.0009(9)
O2 0.0391(12) 0.0704(15) 0.0306(12) -0.0193(11) -0.0008(10) 0.0153(11)
N1 0.0342(13) 0.0262(12) 0.0304(12) 0.0025(10) 0.0045(10) -0.0013(10)
O5 0.0612(15) 0.0364(12) 0.0399(13) -0.0068(10) 0.0177(11) -0.0031(10)
O3 0.0603(14) 0.0436(12) 0.0299(11) -0.0065(10) 0.0099(10) -0.0266(10)
O11 0.0403(12) 0.0457(13) 0.0479(13) 0.0018(11) 0.0023(10) -0.0023(10)
O1 0.0260(11) 0.0466(12) 0.0379(11) -0.0148(10) 0.0027(9) -0.0014(9)
C1 0.0327(15) 0.0214(13) 0.0269(15) 0.0009(11) 0.0044(12) -0.0011(11)
C14 0.0279(15) 0.0252(14) 0.0373(17) 0.0031(12) -0.0012(13) -0.0076(11)
C25 0.0352(16) 0.0251(14) 0.0294(15) 0.0004(12) 0.0044(12) -0.0020(11)
C2 0.0287(14) 0.0202(12) 0.0225(13) -0.0003(10) 0.0047(11) -0.0004(10)
C7 0.0319(15) 0.0215(13) 0.0265(14) -0.0012(11) 0.0039(12) -0.0011(11)
C4 0.0353(15) 0.0227(14) 0.0320(15) -0.0033(11) 0.0039(13) 0.0012(11)
C11 0.0341(15) 0.0217(13) 0.0354(16) 0.0076(12) 0.0049(13) -0.0010(11)
O7 0.0463(13) 0.0431(12) 0.0441(13) -0.0018(10) -0.0073(10) 0.0149(10)
C20 0.0356(16) 0.0269(14) 0.0287(15) 0.0031(12) 0.0068(12) -0.0006(12)
C21 0.0391(17) 0.0360(17) 0.055(2) 0.0180(15) 0.0127(15) 0.0104(13)
C5 0.0307(15) 0.0326(15) 0.0413(17) -0.0034(13) 0.0104(13) 0.0021(12)
O8 0.0575(15) 0.0229(11) 0.103(2) 0.0010(13) -0.0272(15) -0.0008(10)
C15 0.0319(15) 0.0236(14) 0.0391(16) 0.0005(12) -0.0022(13) -0.0046(11)
C6 0.0285(15) 0.0299(14) 0.0371(16) -0.0064(13) 0.0056(13) -0.0071(11)
C3 0.0272(14) 0.0256(14) 0.0352(16) -0.0046(12) 0.0045(12) -0.0044(11)
C10 0.0425(17) 0.0293(15) 0.0323(16) 0.0077(13) -0.0033(13) 0.0027(12)
C23 0.0385(17) 0.0379(17) 0.060(2) 0.0191(16) 0.0241(16) 0.0125(14)
C13 0.0337(15) 0.0227(14) 0.0337(15) 0.0058(12) 0.0012(12) -0.0053(11)
C12 0.0381(16) 0.0281(14) 0.0314(15) 0.0010(12) 0.0026(13) -0.0016(12)
C9 0.0374(16) 0.0265(14) 0.0319(16) -0.0008(12) 0.0049(13) 0.0033(12)
C19 0.0337(16) 0.0463(18) 0.0480(19) 0.0156(15) 0.0105(14) 0.0032(14)
C24 0.0431(18) 0.0338(16) 0.065(2) 0.0214(16) 0.0232(17) 0.0129(14)
C26 0.0307(16) 0.056(2) 0.050(2) 0.0225(16) 0.0034(15) 0.0003(14)
C16 0.0461(18) 0.0323(15) 0.0297(15) -0.0019(12) -0.0006(13) -0.0023(13)
C22 0.0314(16) 0.0430(17) 0.053(2) 0.0130(15) 0.0148(15) 0.0032(13)
C18 0.0314(16) 0.0433(18) 0.0456(18) 0.0173(15) 0.0032(14) 0.0049(13)
C17 0.056(2) 0.0355(18) 0.046(2) 0.0105(15) -0.0209(17) -0.0084(16)
O9 0.090(2) 0.0667(18) 0.0581(17) 0.0163(14) 0.0116(16) -0.0314(15)

loop_
_atom_type_symbol
_atom_type_description
_atom_type_scat_dispersion_real
_atom_type_scat_dispersion_imag
_atom_type_scat_source
C C 0.0033 0.0016 'International Tables Vol C Tables 4.2.6.8 and 6.1.1.4'
H H 0.0000 0.0000 'International Tables Vol C Tables 4.2.6.8 and 6.1.1.4'
N N 0.0061 0.0033 'International Tables Vol C Tables 4.2.6.8 and 6.1.1.4'
O O 0.0106 0.0060 'International Tables Vol C Tables 4.2.6.8 and 6.1.1.4'
Zn Zn 0.2839 1.4301 'International Tables Vol C Tables 4.2.6.8 and 6.1.1.4'

loop_
_geom_angle_atom_site_label_1
_geom_angle_atom_site_label_2
_geom_angle_atom_site_label_3
_geom_angle
_geom_angle_site_symmetry_1
_geom_angle_site_symmetry_3
_geom_angle_publ_flag
C27 N2 C23 116.6(2) . . ?
C27 N2 Zn2 121.91(19) . 2_645 ?
C23 N2 Zn2 121.4(2) . 2_645 ?
N2 C27 C26 122.7(3) . . ?
N2 C27 H27 118.7 . . ?
C26 C27 H27 118.7 . . ?
C8 O4 Zn1 117.03(17) . 3_765 ?
O4 C8 O3 122.8(2) . . ?
O4 C8 C7 116.0(2) . . ?
O3 C8 C7 120.9(2) . . ?
O1 Zn1 O6 118.03(8) . . y
O1 Zn1 O4 113.95(8) . 3_765 y
O6 Zn1 O4 107.32(8) . 3_765 y
O1 Zn1 N1 108.52(9) . . y
O6 Zn1 N1 106.31(9) . . y
O4 Zn1 N1 101.12(8) 3_765 . y
O3 Zn2 O8 161.16(10) . . y
O3 Zn2 N2 97.70(9) . 2_655 y
O8 Zn2 N2 100.88(10) . 2_655 y
O3 Zn2 O2 87.01(9) . . y
O8 Zn2 O2 89.53(10) . . y
N2 Zn2 O2 91.02(9) 2_655 . y
O3 Zn2 O11 91.76(9) . . y
O8 Zn2 O11 89.79(9) . . y
N2 Zn2 O11 94.84(9) 2_655 . y
O2 Zn2 O11 174.13(8) . . y
O3 Zn2 O9 104.82(9) . . y
O8 Zn2 O9 57.09(10) . . y
N2 Zn2 O9 156.80(9) 2_655 . y
O2 Zn2 O9 95.58(9) . . y
O11 Zn2 O9 79.18(9) . . y
C14 O6 Zn1 115.83(18) . . ?
C1 O2 Zn2 130.33(19) . . ?
C22 N1 C18 116.7(2) . . ?
C22 N1 Zn1 120.64(19) . . ?
C18 N1 Zn1 122.61(19) . . ?
C8 O3 Zn2 129.29(18) . . ?
Zn2 O11 H11 109.5 . . ?
C1 O1 Zn1 121.84(17) . . ?
O2 C1 O1 123.4(3) . . ?
O2 C1 C2 120.9(2) . . ?
O1 C1 C2 115.7(2) . . ?
O7 C14 O6 124.4(3) . . ?
O7 C14 C13 119.4(3) . . ?
O6 C14 C13 116.1(2) . . ?
C24 C25 C26 116.1(3) . . ?
C24 C25 C20 121.9(3) . . ?
C26 C25 C20 122.0(3) . . ?
C7 C2 C3 119.0(2) . . ?
C7 C2 C1 123.6(2) . . ?
C3 C2 C1 117.3(2) . . ?
C6 C7 C2 119.5(2) . . ?
C6 C7 C8 115.2(2) . . ?
C2 C7 C8 125.3(2) . . ?
C3 C4 C5 119.1(2) . . ?
C3 C4 C9 122.4(2) . . ?
C5 C4 C9 118.3(2) . . ?
C10 C11 C12 119.2(3) . . ?
C10 C11 C9 122.2(2) . 2_654 ?
C12 C11 C9 118.4(3) . 2_654 ?
C19 C20 C21 116.5(3) . . ?
C19 C20 C25 122.1(3) . . ?
C21 C20 C25 121.3(3) . . ?
C22 C21 C20 120.1(3) . . ?
C22 C21 H21 120.0 . . ?
C20 C21 H21 120.0 . . ?
C6 C5 C4 120.1(3) . . ?
C6 C5 H5 119.9 . . ?
C4 C5 H5 119.9 . . ?
C17 O8 Zn2 98.9(2) . . ?
C16 C15 C13 119.7(3) . . ?
C16 C15 C17 117.8(3) . 4_565 ?
C13 C15 C17 122.5(3) . 4_565 ?
C5 C6 C7 121.0(3) . . ?
C5 C6 H6 119.5 . . ?
C7 C6 H6 119.5 . . ?
C4 C3 C2 121.1(2) . . ?
C4 C3 H3 119.5 . . ?
C2 C3 H3 119.5 . . ?
C16 C10 C11 120.2(3) . . ?
C16 C10 H10 119.9 . . ?
C11 C10 H10 119.9 . . ?
N2 C23 C24 123.8(3) . . ?
N2 C23 H23 118.1 . . ?
C24 C23 H23 118.1 . . ?
C12 C13 C15 119.3(3) . . ?
C12 C13 C14 119.5(3) . . ?
C15 C13 C14 120.9(2) . . ?
C13 C12 C11 120.9(3) . . ?
C13 C12 H12 119.5 . . ?
C11 C12 H12 119.5 . . ?
O5 C9 C4 120.6(3) . . ?
O5 C9 C11 119.1(2) . 2_644 ?
C4 C9 C11 120.2(2) . 2_644 ?
C18 C19 C20 119.8(3) . . ?
C18 C19 H19 120.1 . . ?
C20 C19 H19 120.1 . . ?
C23 C24 C25 119.8(3) . . ?
C23 C24 H24 120.1 . . ?
C25 C24 H24 120.1 . . ?
C27 C26 C25 120.9(3) . . ?
C27 C26 H26 119.6 . . ?
C25 C26 H26 119.6 . . ?
C10 C16 C15 120.6(3) . . ?
C10 C16 H16 119.7 . . ?
C15 C16 H16 119.7 . . ?
N1 C22 C21 123.4(3) . . ?
N1 C22 H22 118.3 . . ?
C21 C22 H22 118.3 . . ?
N1 C18 C19 123.4(3) . . ?
N1 C18 H18 118.3 . . ?
C19 C18 H18 118.3 . . ?
O9 C17 O8 123.8(3) . . ?
O9 C17 C15 120.6(3) . 4_666 ?
O8 C17 C15 115.6(3) . 4_666 ?
C17 O9 Zn2 80.0(2) . . ?

loop_
_geom_bond_atom_site_label_1
_geom_bond_atom_site_label_2
_geom_bond_distance
_geom_bond_site_symmetry_2
_geom_bond_publ_flag
N2 C27 1.329(4) . ?
N2 C23 1.334(4) . ?
N2 Zn2 2.053(2) 2_645 y
C27 C26 1.374(4) . ?
C27 H27 0.9300 . ?
O4 C8 1.243(3) . ?
O4 Zn1 1.9816(18) 3_765 y
C8 O3 1.254(3) . ?
C8 C7 1.505(4) . ?
Zn1 O1 1.9563(19) . y
Zn1 O6 1.9587(19) . y
Zn1 O4 1.9816(18) 3_765 y
Zn1 N1 2.040(2) . y
Zn2 O3 1.989(2) . y
Zn2 O8 2.048(2) . y
Zn2 N2 2.053(2) 2_655 y
Zn2 O2 2.089(2) . y
Zn2 O11 2.184(2) . y
Zn2 O9 2.487(3) . y
O6 C14 1.274(3) . ?
O2 C1 1.233(3) . ?
N1 C22 1.324(4) . ?
N1 C18 1.337(4) . ?
O5 C9 1.214(3) . ?
O11 H11 0.8200 . ?
O1 C1 1.256(3) . ?
C1 C2 1.513(4) . ?
C14 O7 1.230(3) . ?
C14 C13 1.512(4) . ?
C25 C24 1.377(4) . ?
C25 C26 1.382(4) . ?
C25 C20 1.489(4) . ?
C2 C7 1.397(4) . ?
C2 C3 1.399(4) . ?
C7 C6 1.392(4) . ?
C4 C3 1.391(4) . ?
C4 C5 1.392(4) . ?
C4 C9 1.487(4) . ?
C11 C10 1.380(4) . ?
C11 C12 1.405(4) . ?
C11 C9 1.496(4) 2_654 ?
C20 C19 1.382(4) . ?
C20 C21 1.382(4) . ?
C21 C22 1.378(4) . ?
C21 H21 0.9300 . ?
C5 C6 1.380(4) . ?
C5 H5 0.9300 . ?
O8 C17 1.274(4) . ?
C15 C16 1.393(4) . ?
C15 C13 1.396(4) . ?
C15 C17 1.509(4) 4_565 ?
C6 H6 0.9300 . ?
C3 H3 0.9300 . ?
C10 C16 1.378(4) . ?
C10 H10 0.9300 . ?
C23 C24 1.374(4) . ?
C23 H23 0.9300 . ?
C13 C12 1.376(4) . ?
C12 H12 0.9300 . ?
C9 C11 1.496(4) 2_644 ?
C19 C18 1.377(4) . ?
C19 H19 0.9300 . ?
C24 H24 0.9300 . ?
C26 H26 0.9300 . ?
C16 H16 0.9300 . ?
C22 H22 0.9300 . ?
C18 H18 0.9300 . ?
C17 O9 1.221(4) . ?
C17 C15 1.509(4) 4_666 ?

loop_
_geom_torsion_atom_site_label_1
_geom_torsion_atom_site_label_2
_geom_torsion_atom_site_label_3
_geom_torsion_atom_site_label_4
_geom_torsion
_geom_torsion_site_symmetry_1
_geom_torsion_site_symmetry_4
C23 N2 C27 C26 -3.0(5) . .
Zn2 N2 C27 C26 173.2(3) 2_645 .
Zn1 O4 C8 O3 -13.5(4) 3_765 .
Zn1 O4 C8 C7 172.08(17) 3_765 .
O1 Zn1 O6 C14 8.4(2) . .
O4 Zn1 O6 C14 138.80(18) 3_765 .
N1 Zn1 O6 C14 -113.64(19) . .
O3 Zn2 O2 C1 71.4(3) . .
O8 Zn2 O2 C1 -90.1(3) . .
N2 Zn2 O2 C1 169.0(3) 2_655 .
O9 Zn2 O2 C1 -33.2(3) . .
O1 Zn1 N1 C22 17.3(3) . .
O6 Zn1 N1 C22 145.3(2) . .
O4 Zn1 N1 C22 -102.8(2) 3_765 .
O1 Zn1 N1 C18 -164.7(2) . .
O6 Zn1 N1 C18 -36.8(3) . .
O4 Zn1 N1 C18 75.1(2) 3_765 .
O4 C8 O3 Zn2 145.9(2) . .
C7 C8 O3 Zn2 -40.0(4) . .
O8 Zn2 O3 C8 52.9(5) . .
N2 Zn2 O3 C8 -117.4(3) 2_655 .
O2 Zn2 O3 C8 -26.8(3) . .
O11 Zn2 O3 C8 147.5(3) . .
O9 Zn2 O3 C8 68.2(3) . .
O6 Zn1 O1 C1 156.1(2) . .
O4 Zn1 O1 C1 28.8(2) 3_765 .
N1 Zn1 O1 C1 -83.0(2) . .
Zn2 O2 C1 O1 151.8(2) . .
Zn2 O2 C1 C2 -27.7(4) . .
Zn1 O1 C1 O2 6.0(4) . .
Zn1 O1 C1 C2 -174.45(16) . .
Zn1 O6 C14 O7 20.6(4) . .
Zn1 O6 C14 C13 -155.66(17) . .
O2 C1 C2 C7 -35.8(4) . .
O1 C1 C2 C7 144.6(3) . .
O2 C1 C2 C3 147.6(3) . .
O1 C1 C2 C3 -32.0(3) . .
C3 C2 C7 C6 4.0(4) . .
C1 C2 C7 C6 -172.5(2) . .
C3 C2 C7 C8 -177.6(2) . .
C1 C2 C7 C8 5.9(4) . .
O4 C8 C7 C6 57.2(3) . .
O3 C8 C7 C6 -117.3(3) . .
O4 C8 C7 C2 -121.2(3) . .
O3 C8 C7 C2 64.3(4) . .
C24 C25 C20 C19 4.5(5) . .
C26 C25 C20 C19 -176.6(3) . .
C24 C25 C20 C21 -174.3(3) . .
C26 C25 C20 C21 4.6(4) . .
C19 C20 C21 C22 -0.4(5) . .
C25 C20 C21 C22 178.5(3) . .
C3 C4 C5 C6 3.7(4) . .
C9 C4 C5 C6 178.9(3) . .
O3 Zn2 O8 C17 19.9(4) . .
N2 Zn2 O8 C17 -169.9(2) 2_655 .
O2 Zn2 O8 C17 99.2(2) . .
O11 Zn2 O8 C17 -75.0(2) . .
O9 Zn2 O8 C17 2.20(19) . .
C4 C5 C6 C7 -0.3(4) . .
C2 C7 C6 C5 -3.6(4) . .
C8 C7 C6 C5 177.9(3) . .
C5 C4 C3 C2 -3.3(4) . .
C9 C4 C3 C2 -178.3(2) . .
C7 C2 C3 C4 -0.6(4) . .
C1 C2 C3 C4 176.1(2) . .
C12 C11 C10 C16 4.6(4) . .
C9 C11 C10 C16 -169.2(3) 2_654 .
C27 N2 C23 C24 3.2(5) . .
Zn2 N2 C23 C24 -172.9(3) 2_645 .
C16 C15 C13 C12 2.9(4) . .
C17 C15 C13 C12 -174.1(3) 4_565 .
C16 C15 C13 C14 -171.1(2) . .
C17 C15 C13 C14 11.8(4) 4_565 .
O7 C14 C13 C12 -160.7(3) . .
O6 C14 C13 C12 15.7(4) . .
O7 C14 C13 C15 13.3(4) . .
O6 C14 C13 C15 -170.3(2) . .
C15 C13 C12 C11 -2.5(4) . .
C14 C13 C12 C11 171.6(2) . .
C10 C11 C12 C13 -1.2(4) . .
C9 C11 C12 C13 172.8(3) 2_654 .
C3 C4 C9 O5 142.6(3) . .
C5 C4 C9 O5 -32.5(4) . .
C3 C4 C9 C11 -40.6(4) . 2_644
C5 C4 C9 C11 144.4(3) . 2_644
C21 C20 C19 C18 0.7(5) . .
C25 C20 C19 C18 -178.2(3) . .
N2 C23 C24 C25 0.0(5) . .
C26 C25 C24 C23 -3.5(5) . .
C20 C25 C24 C23 175.5(3) . .
N2 C27 C26 C25 -0.6(5) . .
C24 C25 C26 C27 3.8(5) . .
C20 C25 C26 C27 -175.2(3) . .
C11 C10 C16 C15 -4.2(4) . .
C13 C15 C16 C10 0.4(4) . .
C17 C15 C16 C10 177.6(3) 4_565 .
C18 N1 C22 C21 1.6(5) . .
Zn1 N1 C22 C21 179.7(3) . .
C20 C21 C22 N1 -0.8(5) . .
C22 N1 C18 C19 -1.3(5) . .
Zn1 N1 C18 C19 -179.3(2) . .
C20 C19 C18 N1 0.2(5) . .
Zn2 O8 C17 O9 -4.5(4) . .
Zn2 O8 C17 C15 178.0(2) . 4_666
O8 C17 O9 Zn2 3.8(3) . .
C15 C17 O9 Zn2 -178.9(3) 4_666 .
O3 Zn2 O9 C17 -176.5(2) . .
O8 Zn2 O9 C17 -2.31(19) . .
N2 Zn2 O9 C17 17.7(4) 2_655 .
O2 Zn2 O9 C17 -88.1(2) . .
O11 Zn2 O9 C17 94.5(2) . .
